data_2218307
loop_
_publ_author_name
'Capparelli, Mario V.'
'Barazarte, Arthur R.'
'Charris, Jaime E.'

_publ_section_title (2<i>E</i>)-2-(2,4-Dichlorophenylsulfonyl)-3-(3-methoxyanilino)-3-(methylsulfanyl)acrylonitrile
_journal_coeditor_code BG2184
_journal_issue 6
_journal_name_full 'Acta Crystallographica Section E'
_journal_page_first o981
_journal_page_last o982
_journal_paper_doi 10.1107/S160053680801252X
_journal_volume 64
_journal_year 2008
_chemical_formula_iupac 'C17 H14 Cl2 N2 O3 S2'
_chemical_formula_moiety 'C17 H14 Cl2 N2 O3 S2'
_chemical_formula_sum 'C17 H14 Cl2 N2 O3 S2'
_chemical_formula_weight 429.32
_chemical_melting_point_gt 409
_chemical_melting_point_lt 411
_chemical_name_systematic
;
(2E)-2-(2,4-Dichlorophenylsulfonyl)-3-(3-methoxyanilino)-3-
(methylsulfanyl)acrylonitrile
;
_space_group_IT_number 14
_symmetry_cell_setting monoclinic
_symmetry_space_group_name_Hall '-P 2yn'
_symmetry_space_group_name_H-M 'P 1 21/n 1'
_atom_sites_solution_hydrogens geom
_atom_sites_solution_primary direct
_atom_sites_solution_secondary difmap
_audit_creation_method SHELXL-97
_cell_angle_alpha 90.00
_cell_angle_beta 100.9260(10)
_cell_angle_gamma 90.00
_cell_formula_units_Z 4
_cell_length_a 11.6125(7)
_cell_length_b 10.1419(6)
_cell_length_c 16.4048(10)
_cell_measurement_reflns_used 3492
_cell_measurement_temperature 296(2)
_cell_measurement_theta_max 28.1
_cell_measurement_theta_min 2.4
_cell_volume 1897.0(2)
_computing_cell_refinement 'SAINT (Bruker, 2001)'
_computing_data_collection 'SMART (Bruker, 2002)'
_computing_data_reduction 'SAINT (Bruker, 2001)'
_computing_molecular_graphics 'ORTEP-3 (Farrugia, 1997)'
_computing_publication_material 'WinGX (Farrugia, 1999) and PLATON (Spek, 2003)'
_computing_structure_refinement 'SHELXL97 (Sheldrick, 2008)'
_computing_structure_solution 'SHELXS97 (Sheldrick, 2008)'
_diffrn_ambient_temperature 296(2)
_diffrn_detector_area_resol_mean 8.13
_diffrn_measured_fraction_theta_full 1.000
_diffrn_measured_fraction_theta_max 0.919
_diffrn_measurement_device_type 'Bruker SMART APEX'
_diffrn_measurement_method '\f and \w'
_diffrn_radiation_monochromator graphite
_diffrn_radiation_source 'fine-focus sealed tube'
_diffrn_radiation_type MoK\a
_diffrn_radiation_wavelength 0.71073
_diffrn_reflns_av_R_equivalents 0.0237
_diffrn_reflns_av_sigmaI/netI 0.0313
_diffrn_reflns_limit_h_max 15
_diffrn_reflns_limit_h_min -13
_diffrn_reflns_limit_k_max 13
_diffrn_reflns_limit_k_min -13
_diffrn_reflns_limit_l_max 15
_diffrn_reflns_limit_l_min -22
_diffrn_reflns_number 12828
_diffrn_reflns_theta_full 25.00
_diffrn_reflns_theta_max 29.06
_diffrn_reflns_theta_min 1.98
_diffrn_standards_decay_% <1
_exptl_absorpt_coefficient_mu 0.582
_exptl_absorpt_correction_T_max 0.906
_exptl_absorpt_correction_T_min 0.796
_exptl_absorpt_correction_type multi-scan
_exptl_absorpt_process_details '(SADABS; Bruker, 2001)'
_exptl_crystal_colour colourless
_exptl_crystal_density_diffrn 1.503
_exptl_crystal_density_method 'not measured'
_exptl_crystal_description prism
_exptl_crystal_F_000 880
_exptl_crystal_size_max 0.29
_exptl_crystal_size_mid 0.22
_exptl_crystal_size_min 0.17
_refine_diff_density_max 0.582
_refine_diff_density_min -0.267
_refine_ls_extinction_method none
_refine_ls_goodness_of_fit_ref 1.043
_refine_ls_hydrogen_treatment constr
_refine_ls_matrix_type full
_refine_ls_number_parameters 237
_refine_ls_number_reflns 4659
_refine_ls_number_restraints 0
_refine_ls_restrained_S_all 1.043
_refine_ls_R_factor_all 0.0580
_refine_ls_R_factor_gt 0.0436
_refine_ls_shift/su_max 0.001
_refine_ls_shift/su_mean <0.0005
_refine_ls_structure_factor_coef Fsqd
_refine_ls_weighting_details 'calc w=1/[\s^2^(Fo^2^)+(0.0578P)^2^+0.5461P] where P=(Fo^2^+2Fc^2^)/3'
_refine_ls_weighting_scheme calc
_refine_ls_wR_factor_gt 0.1103
_refine_ls_wR_factor_ref 0.1190
_reflns_number_gt 3653
_reflns_number_total 4659
_reflns_threshold_expression I>2\s(I)
_cod_data_source_file bg2184.cif
_cod_data_source_block I
_cod_original_sg_symbol_H-M 'P 21/n'
_cod_database_code 2218307
_cod_database_fobs_code 2218307

loop_
_symmetry_equiv_pos_as_xyz
'x, y, z'
'-x+1/2, y+1/2, -z+1/2'
'-x, -y, -z'
'x-1/2, -y-1/2, z-1/2'

loop_
_atom_site_type_symbol
_atom_site_label
_atom_site_fract_x
_atom_site_fract_y
_atom_site_fract_z
_atom_site_U_iso_or_equiv
_atom_site_adp_type
_atom_site_calc_flag
_atom_site_refinement_flags
_atom_site_occupancy
S S1 0.77042(4) 0.46268(5) 0.02088(3) 0.03340(13) Uani d . 1
S S2 0.90726(5) 0.19039(6) 0.21790(4) 0.05277(17) Uani d . 1
Cl Cl1 0.95425(5) 0.66027(6) 0.13868(5) 0.0661(2) Uani d . 1
Cl Cl2 0.62331(7) 1.02603(7) 0.11885(6) 0.0852(3) Uani d . 1
O O1 0.66548(12) 0.40951(15) -0.02832(9) 0.0479(4) Uani d . 1
O O2 0.87384(12) 0.46887(14) -0.01526(9) 0.0422(3) Uani d . 1
O O3 1.2713(2) -0.0272(2) 0.10486(15) 0.0869(7) Uani d . 1
N N1 0.62151(18) 0.3565(3) 0.17764(15) 0.0692(6) Uani d . 1
N N2 1.01127(14) 0.34675(17) 0.11897(11) 0.0432(4) Uani d . 1
H H2 1.0073 0.4157 0.0880 0.052 Uiso calc R 1
C C11 0.73323(15) 0.62359(19) 0.04938(11) 0.0337(4) Uani d . 1
C C12 0.81194(16) 0.7078(2) 0.09891(13) 0.0395(4) Uani d . 1
C C13 0.77859(19) 0.8317(2) 0.11955(14) 0.0462(5) Uani d . 1
H H13 0.8314 0.8872 0.1529 0.055 Uiso calc R 1
C C14 0.6645(2) 0.8717(2) 0.08946(15) 0.0500(5) Uani d . 1
C C15 0.58494(19) 0.7912(2) 0.04044(15) 0.0524(6) Uani d . 1
H H15 0.5086 0.8200 0.0214 0.063 Uiso calc R 1
C C16 0.61911(17) 0.6676(2) 0.01975(13) 0.0425(5) Uani d . 1
H H16 0.5659 0.6132 -0.0141 0.051 Uiso calc R 1
C C21 1.12266(16) 0.2827(2) 0.13590(12) 0.0381(4) Uani d . 1
C C22 1.13568(19) 0.1547(2) 0.11007(13) 0.0462(5) Uani d . 1
H H22 1.0715 0.1074 0.0822 0.055 Uiso calc R 1
C C23 1.2473(2) 0.0979(2) 0.12682(15) 0.0534(6) Uani d . 1
C C24 1.3416(2) 0.1696(3) 0.16728(16) 0.0594(7) Uani d . 1
H H24 1.4156 0.1311 0.1787 0.071 Uiso calc R 1
C C25 1.3275(2) 0.2962(3) 0.19075(16) 0.0573(6) Uani d . 1
H H25 1.3921 0.3441 0.2174 0.069 Uiso calc R 1
C C26 1.21789(19) 0.3539(2) 0.17530(14) 0.0479(5) Uani d . 1
H H26 1.2085 0.4406 0.1914 0.058 Uiso calc R 1
C C1 0.70534(17) 0.3590(2) 0.15151(13) 0.0433(5) Uani d . 1
C C2 0.80432(16) 0.37253(19) 0.11286(12) 0.0352(4) Uani d . 1
C C3 0.91295(16) 0.31489(19) 0.14429(12) 0.0351(4) Uani d . 1
C C4 1.0420(2) 0.1996(3) 0.29231(15) 0.0709(8) Uani d . 1
H H4B 1.1041 0.1607 0.2692 0.106 Uiso calc R 1
H H4C 1.0336 0.1527 0.3417 0.106 Uiso calc R 1
H H4A 1.0604 0.2902 0.3058 0.106 Uiso calc R 1
C C5 1.1784(4) -0.1029(4) 0.0621(3) 0.1160(15) Uani d . 1
H H5B 1.1195 -0.1123 0.0956 0.174 Uiso calc R 1
H H5C 1.2069 -0.1884 0.0506 0.174 Uiso calc R 1
H H5A 1.1452 -0.0599 0.0109 0.174 Uiso calc R 1

loop_
_atom_site_aniso_label
_atom_site_aniso_U_11
_atom_site_aniso_U_22
_atom_site_aniso_U_33
_atom_site_aniso_U_12
_atom_site_aniso_U_13
_atom_site_aniso_U_23
S1 0.0278(2) 0.0382(3) 0.0323(2) 0.00214(17) 0.00072(17) -0.00024(18)
S2 0.0432(3) 0.0603(4) 0.0538(3) 0.0042(2) 0.0066(2) 0.0228(3)
Cl1 0.0329(3) 0.0604(4) 0.0935(5) 0.0095(2) -0.0169(3) -0.0257(3)
Cl2 0.0768(5) 0.0594(4) 0.1172(7) 0.0303(3) 0.0126(4) -0.0190(4)
O1 0.0398(8) 0.0511(9) 0.0462(8) -0.0016(7) -0.0088(6) -0.0057(7)
O2 0.0385(7) 0.0509(8) 0.0386(8) 0.0085(6) 0.0112(6) 0.0056(6)
O3 0.0812(14) 0.0708(13) 0.1052(17) 0.0331(11) 0.0093(12) -0.0160(12)
N1 0.0398(11) 0.1008(18) 0.0705(15) 0.0078(11) 0.0196(10) 0.0213(13)
N2 0.0305(8) 0.0460(9) 0.0531(10) 0.0094(7) 0.0075(7) 0.0172(8)
C11 0.0270(8) 0.0384(10) 0.0349(10) 0.0035(7) 0.0041(7) 0.0024(7)
C12 0.0291(9) 0.0442(11) 0.0435(11) 0.0048(8) 0.0024(8) -0.0011(8)
C13 0.0438(11) 0.0434(12) 0.0505(13) 0.0021(9) 0.0063(9) -0.0060(9)
C14 0.0502(13) 0.0426(12) 0.0590(14) 0.0156(10) 0.0149(11) 0.0019(10)
C15 0.0348(11) 0.0563(14) 0.0642(15) 0.0155(10) 0.0045(10) 0.0072(11)
C16 0.0294(10) 0.0494(12) 0.0459(12) 0.0042(8) 0.0002(8) 0.0047(9)
C21 0.0315(9) 0.0460(11) 0.0371(10) 0.0083(8) 0.0070(8) 0.0083(8)
C22 0.0419(11) 0.0503(12) 0.0445(12) 0.0029(9) 0.0036(9) 0.0009(9)
C23 0.0580(14) 0.0526(13) 0.0506(13) 0.0206(11) 0.0126(11) 0.0014(10)
C24 0.0366(12) 0.0815(19) 0.0593(15) 0.0201(11) 0.0074(10) 0.0067(13)
C25 0.0351(11) 0.0728(16) 0.0597(15) 0.0007(11) -0.0020(10) 0.0049(12)
C26 0.0393(11) 0.0524(13) 0.0502(13) 0.0033(9) 0.0038(9) 0.0023(10)
C1 0.0321(10) 0.0517(12) 0.0447(12) 0.0028(9) 0.0040(8) 0.0096(9)
C2 0.0285(9) 0.0408(10) 0.0358(10) 0.0011(7) 0.0045(7) 0.0041(8)
C3 0.0309(9) 0.0383(10) 0.0347(10) 0.0012(7) 0.0031(7) 0.0023(8)
C4 0.0549(15) 0.113(2) 0.0428(13) 0.0180(15) 0.0042(11) 0.0260(14)
C5 0.118(3) 0.073(2) 0.150(4) 0.002(2) 0.009(3) -0.040(2)

loop_
_atom_type_symbol
_atom_type_description
_atom_type_scat_dispersion_real
_atom_type_scat_dispersion_imag
_atom_type_scat_source
C C 0.0181 0.0091 'Intl Tables Vol C Tables 4.2.6.8 and 6.1.1.4'
H H 0.0000 0.0000 'Intl Tables Vol C Tables 4.2.6.8 and 6.1.1.4'
N N 0.0311 0.0180 'Intl Tables Vol C Tables 4.2.6.8 and 6.1.1.4'
O O 0.0492 0.0322 'Intl Tables Vol C Tables 4.2.6.8 and 6.1.1.4'
S S 0.1246 0.1234 'Intl Tables Vol C Tables 4.2.6.8 and 6.1.1.4'
Cl Cl 0.1484 0.1585 'Intl Tables Vol C Tables 4.2.6.8 and 6.1.1.4'

loop_
_geom_angle_atom_site_label_1
_geom_angle_atom_site_label_2
_geom_angle_atom_site_label_3
_geom_angle
O1 S1 O2 118.14(9)
O1 S1 C2 108.56(9)
O2 S1 C2 108.08(9)
O1 S1 C11 105.74(9)
O2 S1 C11 109.43(9)
C2 S1 C11 106.30(9)
C3 S2 C4 106.78(12)
C23 O3 C5 117.8(2)
C3 N2 C21 129.07(17)
C3 N2 H2 115.5
C21 N2 H2 115.5
C12 C11 C16 118.77(18)
C12 C11 S1 123.49(14)
C16 C11 S1 117.73(15)
C13 C12 C11 121.26(18)
C13 C12 Cl1 117.11(16)
C11 C12 Cl1 121.62(15)
C12 C13 C14 118.3(2)
C12 C13 H13 120.8
C14 C13 H13 120.8
C15 C14 C13 121.8(2)
C15 C14 Cl2 120.62(17)
C13 C14 Cl2 117.50(18)
C14 C15 C16 119.48(19)
C14 C15 H15 120.3
C16 C15 H15 120.3
C15 C16 C11 120.3(2)
C15 C16 H16 119.8
C11 C16 H16 119.8
C26 C21 C22 120.81(19)
C26 C21 N2 118.09(19)
C22 C21 N2 121.03(18)
C21 C22 C23 118.5(2)
C21 C22 H22 120.7
C23 C22 H22 120.7
O3 C23 C24 115.9(2)
O3 C23 C22 124.1(2)
C24 C23 C22 120.1(2)
C25 C24 C23 120.6(2)
C25 C24 H24 119.7
C23 C24 H24 119.7
C24 C25 C26 120.3(2)
C24 C25 H25 119.8
C26 C25 H25 119.8
C21 C26 C25 119.7(2)
C21 C26 H26 120.2
C25 C26 H26 120.2
N1 C1 C2 173.9(2)
C3 C2 C1 123.04(18)
C3 C2 S1 125.34(15)
C1 C2 S1 111.57(14)
N2 C3 C2 123.57(17)
N2 C3 S2 122.47(14)
C2 C3 S2 113.91(14)
S2 C4 H4B 109.5
S2 C4 H4C 109.5
H4B C4 H4C 109.5
S2 C4 H4A 109.5
H4B C4 H4A 109.5
H4C C4 H4A 109.5
O3 C5 H5B 109.5
O3 C5 H5C 109.5
H5B C5 H5C 109.5
O3 C5 H5A 109.5
H5B C5 H5A 109.5
H5C C5 H5A 109.5

loop_
_geom_bond_atom_site_label_1
_geom_bond_atom_site_label_2
_geom_bond_distance
S1 O1 1.4333(14)
S1 O2 1.4380(14)
S1 C2 1.7443(19)
S1 C11 1.7733(19)
S2 C3 1.757(2)
S2 C4 1.795(3)
Cl1 C12 1.7264(19)
Cl2 C14 1.732(2)
O3 C23 1.362(3)
O3 C5 1.399(4)
N1 C1 1.136(3)
N2 C3 1.327(2)
N2 C21 1.427(2)
N2 H2 0.8600
C11 C12 1.394(3)
C11 C16 1.396(2)
C12 C13 1.376(3)
C13 C14 1.384(3)
C13 H13 0.9300
C14 C15 1.373(3)
C15 C16 1.377(3)
C15 H15 0.9300
C16 H16 0.9300
C21 C26 1.375(3)
C21 C22 1.383(3)
C22 C23 1.397(3)
C22 H22 0.9300
C23 C24 1.375(4)
C24 C25 1.359(4)
C24 H24 0.9300
C25 C26 1.380(3)
C25 H25 0.9300
C26 H26 0.9300
C1 C2 1.421(3)
C2 C3 1.397(3)
C4 H4B 0.9600
C4 H4C 0.9600
C4 H4A 0.9600
C5 H5B 0.9600
C5 H5C 0.9600
C5 H5A 0.9600

loop_
_geom_hbond_atom_site_label_D
_geom_hbond_atom_site_label_H
_geom_hbond_atom_site_label_A
_geom_hbond_site_symmetry_A
_geom_hbond_distance_DH
_geom_hbond_distance_HA
_geom_hbond_distance_DA
_geom_hbond_angle_DHA
_geom_hbond_publ_flag
N2 H2 O2 . 0.86 2.14 2.756(2) 128.5 y
N2 H2 O2 3_765 0.86 2.31 3.005(2) 138.4 y
N2 H2 Cl1 . 0.86 2.72 3.2763(18) 123.4 y
C4 H4C O1 4_666 0.96 2.46 3.215(3) 135.4 y
C16 H16 O1 . 0.93 2.40 2.815(3) 106.9 n
C4 H4B Cg2 . 0.96 2.74 3.501(3) 136.8 y

loop_
_geom_torsion_atom_site_label_1
_geom_torsion_atom_site_label_2
_geom_torsion_atom_site_label_3
_geom_torsion_atom_site_label_4
_geom_torsion
O1 S1 C11 C12 179.07(17)
O2 S1 C11 C12 -52.70(19)
C2 S1 C11 C12 63.80(19)
O1 S1 C11 C16 -1.47(18)
O2 S1 C11 C16 126.77(16)
C2 S1 C11 C16 -116.74(16)
C16 C11 C12 C13 0.8(3)
S1 C11 C12 C13 -179.76(17)
C16 C11 C12 Cl1 179.47(16)
S1 C11 C12 Cl1 -1.1(3)
C11 C12 C13 C14 -0.4(3)
Cl1 C12 C13 C14 -179.12(18)
C12 C13 C14 C15 0.3(4)
C12 C13 C14 Cl2 178.07(18)
C13 C14 C15 C16 -0.6(4)
Cl2 C14 C15 C16 -178.30(18)
C14 C15 C16 C11 1.0(3)
C12 C11 C16 C15 -1.1(3)
S1 C11 C16 C15 179.43(17)
C3 N2 C21 C26 -120.4(2)
C3 N2 C21 C22 62.5(3)
C26 C21 C22 C23 1.7(3)
N2 C21 C22 C23 178.65(19)
C5 O3 C23 C24 -178.8(3)
C5 O3 C23 C22 0.7(4)
C21 C22 C23 O3 179.8(2)
C21 C22 C23 C24 -0.8(3)
O3 C23 C24 C25 179.0(2)
C22 C23 C24 C25 -0.5(4)
C23 C24 C25 C26 0.9(4)
C22 C21 C26 C25 -1.3(3)
N2 C21 C26 C25 -178.4(2)
C24 C25 C26 C21 0.0(4)
O1 S1 C2 C3 128.18(18)
O2 S1 C2 C3 -1.1(2)
C11 S1 C2 C3 -118.48(18)
O1 S1 C2 C1 -49.26(17)
O2 S1 C2 C1 -178.53(15)
C11 S1 C2 C1 64.08(17)
C21 N2 C3 C2 -169.2(2)
C21 N2 C3 S2 8.0(3)
C1 C2 C3 N2 -166.4(2)
S1 C2 C3 N2 16.5(3)
C1 C2 C3 S2 16.2(3)
S1 C2 C3 S2 -160.99(12)
C4 S2 C3 N2 37.0(2)
C4 S2 C3 C2 -145.56(17)

loop_
_cod_related_entry_id
_cod_related_entry_database
_cod_related_entry_code
1 ChemSpider 30655486
